data_2013475
loop_
_publ_author_name
'He, Junlin'
'Eickmeier, Henning'
'Seela, Frank'

_publ_section_title
;6-Amino-3-bromo-1-(2-deoxy-2-fluoro-\b-<small>D</small>-arabinofuranosyl)-1,5-dihydro-4<i>H</i>-pyrazolo[3,4-<i>d</i>]pyrimidin-4-one--acetone--water
 (1/1/1): a fluorinated 2'-deoxyguanosine analogue with the sugar conformation
 of a ribonucleoside
;
_journal_issue 7
_journal_name_full 'Acta Crystallographica Section C'
_journal_page_first o406
_journal_page_last o408
_journal_paper_doi 10.1107/S0108270103011430
_journal_volume 59
_journal_year 2003
_chemical_formula_iupac 'C10 H11 Br F N5 O4, C3 H6 O, H2 O'
_chemical_formula_moiety 'C10 H11 Br F N5 O4, C3 H6 O, H2 O'
_chemical_formula_sum 'C13 H19 Br F N5 O6'
_chemical_formula_weight 440.24
_chemical_melting_point 535
_chemical_name_systematic
;
3-Bromo-1-(2-deoxy-2-fluoro-\b-D-arabinofuranosyl)-4H-
pyrazolo[3,4-d]pyrimidin-4-one
;
_space_group_IT_number 4
_symmetry_cell_setting monoclinic
_symmetry_space_group_name_Hall 'P 2yb'
_symmetry_space_group_name_H-M 'P 1 21 1'
_atom_sites_solution_hydrogens geom
_atom_sites_solution_primary direct
_atom_sites_solution_secondary difmap
_audit_creation_method SHELXL-97
_cell_angle_alpha 90.00
_cell_angle_beta 90.182(8)
_cell_angle_gamma 90.00
_cell_formula_units_Z 2
_cell_length_a 10.8449(10)
_cell_length_b 7.3649(9)
_cell_length_c 11.1537(17)
_cell_measurement_reflns_used 39
_cell_measurement_temperature 293(2)
_cell_measurement_theta_max 13.99
_cell_measurement_theta_min 5.02
_cell_volume 890.86(19)
_computing_cell_refinement 'Bruker XSCANS'
_computing_data_collection 'Bruker XSCANS (Siemens, 1996)'
_computing_data_reduction 'Bruker SHELXTL (Sheldrick, 1997)'
_computing_molecular_graphics 'Bruker SHELXTL'
_computing_publication_material 'Bruker SHELXTL and PLATON (Spek, 1999)'
_computing_structure_refinement 'Bruker SHELXTL'
_computing_structure_solution 'Bruker SHELXTL'
_diffrn_ambient_temperature 293(2)
_diffrn_measured_fraction_theta_full 0.992
_diffrn_measured_fraction_theta_max 0.992
_diffrn_measurement_device_type 'Bruker P4'
_diffrn_measurement_method '2\q/\w scans'
_diffrn_radiation_monochromator graphite
_diffrn_radiation_source 'fine-focus sealed tube'
_diffrn_radiation_type MoK\a
_diffrn_radiation_wavelength 0.71073
_diffrn_reflns_av_R_equivalents 0.0169
_diffrn_reflns_av_sigmaI/netI 0.0259
_diffrn_reflns_limit_h_max 1
_diffrn_reflns_limit_h_min -14
_diffrn_reflns_limit_k_max 1
_diffrn_reflns_limit_k_min -9
_diffrn_reflns_limit_l_max 14
_diffrn_reflns_limit_l_min -14
_diffrn_reflns_number 3029
_diffrn_reflns_theta_full 27.99
_diffrn_reflns_theta_max 27.99
_diffrn_reflns_theta_min 1.83
_diffrn_standards_decay_% none
_diffrn_standards_interval_count 97
_diffrn_standards_number 3
_exptl_absorpt_coefficient_mu 2.359
_exptl_absorpt_correction_T_max 0.4558
_exptl_absorpt_correction_T_min 0.1927
_exptl_absorpt_correction_type psi-scan
_exptl_absorpt_process_details '(SHELXTL; Sheldrick, 1997)'
_exptl_crystal_colour 'light yellow'
_exptl_crystal_density_diffrn 1.641
_exptl_crystal_density_meas ?
_exptl_crystal_density_method 'not measured'
_exptl_crystal_description 'transparent plate'
_exptl_crystal_F_000 448
_exptl_crystal_size_max 0.54
_exptl_crystal_size_mid 0.34
_exptl_crystal_size_min 0.26
_refine_diff_density_max 0.830
_refine_diff_density_min -0.880
_refine_ls_abs_structure_details 'Flack & Bernardinelli, (2000); 328 Friedel pairs'
_refine_ls_abs_structure_Flack 0.009(11)
_refine_ls_extinction_coef 0.152(9)
_refine_ls_extinction_expression Fc^*^=kFc[1+0.001xFc^2^\l^3^/sin(2\q)]^-1/4^
_refine_ls_extinction_method SHELXL97
_refine_ls_goodness_of_fit_ref 1.156
_refine_ls_hydrogen_treatment mixed
_refine_ls_matrix_type full
_refine_ls_number_parameters 251
_refine_ls_number_reflns 2639
_refine_ls_number_restraints 71
_refine_ls_restrained_S_all 1.140
_refine_ls_R_factor_all 0.0458
_refine_ls_R_factor_gt 0.0417
_refine_ls_shift/su_max 0.000
_refine_ls_shift/su_mean 0.000
_refine_ls_structure_factor_coef Fsqd
_refine_ls_weighting_details 'calc w=1/[\s^2^(Fo^2^)+(0.0927P)^2^] where P=(Fo^2^+2Fc^2^)/3'
_refine_ls_weighting_scheme calc
_refine_ls_wR_factor_gt 0.1166
_refine_ls_wR_factor_ref 0.1242
_reflns_number_gt 2466
_reflns_number_total 2639
_reflns_threshold_expression 'I > 2\s(I)'
_cod_data_source_file ln1167.cif
_cod_data_source_block I
_cod_depositor_comments
;
The following automatic conversions were performed:
'_symmetry_cell_setting' value 'Monoclinic' changed to 'monoclinic'
according to '/home/saulius/struct/CIF-dictionaries/cif_core.dic'
dictionary named 'cif_core.dic' version 2.4.1 from
2010-06-29.

'_geom_bond_publ_flag' value 'Yes' changed to 'yes' according
to '/home/saulius/struct/CIF-dictionaries/cif_core.dic' dictionary named
'cif_core.dic' version 2.4.1 from 2010-06-29 (5
times).

'_geom_bond_publ_flag' value 'No' changed to 'no' according to
'/home/saulius/struct/CIF-dictionaries/cif_core.dic' dictionary named
'cif_core.dic' version 2.4.1 from 2010-06-29 (40 times).

Automatic conversion script
Id: cif_fix_enum 1527 2010-12-29 10:47:43Z saulius 

The following automatic conversions were performed:

'_symmetry_cell_setting' value 'Monoclinic' changed to 'monoclinic'
according to /home/saulius/struct/CIF-dictionaries/cif_core.dic
dictionary named 'cif_core.dic' version 2.4.1 from
2010-06-29.

'_geom_bond_publ_flag' value 'Yes' changed to 'yes'
according to /home/saulius/struct/CIF-dictionaries/cif_core.dic
dictionary named 'cif_core.dic' version 2.4.1 from 2010-06-29 (5
times).

'_geom_bond_publ_flag' value 'No' changed to 'no' according
to /home/saulius/struct/CIF-dictionaries/cif_core.dic dictionary
named 'cif_core.dic' version 2.4.1 from 2010-06-29 (40
times).

'_geom_angle_publ_flag' value 'No' changed to 'no' according
to /home/saulius/struct/CIF-dictionaries/cif_core.dic dictionary
named 'cif_core.dic' version 2.4.1 from 2010-06-29 (69
times).

'_geom_angle_publ_flag' value 'Yes' changed to 'yes'
according to /home/saulius/struct/CIF-dictionaries/cif_core.dic
dictionary named 'cif_core.dic' version 2.4.1 from 2010-06-29 (6
times).

'_geom_torsion_publ_flag' value 'Yes' changed to 'yes'
according to /home/saulius/struct/CIF-dictionaries/cif_core.dic
dictionary named 'cif_core.dic' version 2.4.1 from 2010-06-29 (18
times).

'_geom_torsion_publ_flag' value 'No' changed to 'no'
according to /home/saulius/struct/CIF-dictionaries/cif_core.dic
dictionary named 'cif_core.dic' version 2.4.1 from 2010-06-29.

Automatic conversion script
Id: cif_fix_values 1715 2011-07-08 13:25:40Z adriana 

The following automatic conversions were performed:

'_exptl_crystal_density_meas' value 'not measured' was changed to '?'
- the value is perceived as not measured.

Automatic conversion script
Id: cif_fix_values 3008 2015-01-20 13:52:24Z robertas 
;
_cod_original_sg_symbol_H-M 'P 21'
_cod_database_code 2013475
_cod_database_fobs_code 2013475

loop_
_symmetry_equiv_pos_as_xyz
'x, y, z'
'-x, y+1/2, -z'

loop_
_atom_site_label
_atom_site_fract_x
_atom_site_fract_y
_atom_site_fract_z
_atom_site_U_iso_or_equiv
_atom_site_adp_type
_atom_site_calc_flag
_atom_site_refinement_flags
_atom_site_occupancy
_atom_site_disorder_assembly
_atom_site_disorder_group
_atom_site_type_symbol
Br1 0.54227(3) 0.02296(9) 0.10751(3) 0.0522(2) Uani d U 1 . . Br
F1 0.1774(2) 0.4452(4) -0.0749(2) 0.0390(5) Uani d U 1 . . F
O1 0.4215(3) 0.0166(8) 0.4052(2) 0.0573(10) Uani d U 1 . . O
N1 0.1909(3) 0.1393(5) 0.0665(2) 0.0283(6) Uani d U 1 . . N
N2 0.3087(3) 0.1054(5) 0.0244(3) 0.0323(7) Uani d U 1 . . N
C3 0.3746(3) 0.0762(6) 0.1213(3) 0.0299(7) Uani d U 1 . . C
C3A 0.3060(3) 0.0879(6) 0.2285(3) 0.0300(7) Uani d U 1 . . C
C4 0.3263(3) 0.0601(6) 0.3531(3) 0.0336(9) Uani d U 1 . . C
N5 0.2179(3) 0.0881(6) 0.4189(3) 0.0376(8) Uani d DU 1 . . N
H5A 0.222(4) 0.034(8) 0.488(3) 0.045 Uiso d D 1 . . H
C6 0.1051(3) 0.1370(6) 0.3721(3) 0.0318(8) Uani d U 1 . . C
N6 0.0142(3) 0.1628(7) 0.4511(3) 0.0440(9) Uani d DU 1 . . N
H6A -0.050(4) 0.217(8) 0.422(5) 0.053 Uiso d D 1 . . H
H6B 0.042(4) 0.185(8) 0.520(3) 0.053 Uiso d D 1 . . H
N7 0.0841(3) 0.1553(5) 0.2552(2) 0.0296(6) Uani d U 1 . . N
C7A 0.1861(3) 0.1288(5) 0.1890(3) 0.0258(7) Uani d U 1 . . C
C1' 0.0885(3) 0.1560(5) -0.0160(3) 0.0265(7) Uani d U 1 . . C
H1'A 0.0137 0.1866 0.0289 0.032 Uiso calc R 1 . . H
C2' 0.1085(4) 0.2970(5) -0.1139(3) 0.0293(7) Uani d U 1 . . C
H2'A 0.0280 0.3402 -0.1420 0.035 Uiso calc R 1 . . H
C3' 0.1709(4) 0.1942(5) -0.2150(3) 0.0274(7) Uani d U 1 . . C
H3'A 0.2600 0.1872 -0.2007 0.033 Uiso calc R 1 . . H
O3' 0.1468(3) 0.2669(5) -0.3300(2) 0.0413(7) Uani d DU 1 . . O
H3'B 0.203(5) 0.337(8) -0.344(6) 0.062 Uiso d D 1 . . H
O4' 0.0689(2) -0.0073(4) -0.0800(2) 0.0329(6) Uani d U 1 . . O
C4' 0.1124(3) 0.0063(6) -0.2023(2) 0.0265(6) Uani d U 1 . . C
H4'A 0.0416 -0.0018 -0.2569 0.032 Uiso calc R 1 . . H
O5' 0.2224(3) -0.1481(6) -0.3524(3) 0.0471(8) Uani d DU 1 . . O
H5'A 0.263(6) -0.239(6) -0.365(6) 0.071 Uiso d D 1 . . H
C5' 0.1982(4) -0.1495(6) -0.2272(4) 0.0346(9) Uani d U 1 . . C
H5'B 0.2743 -0.1352 -0.1822 0.042 Uiso calc R 1 . . H
H5'C 0.1602 -0.2634 -0.2041 0.042 Uiso calc R 1 . . H
O11 0.2518(4) 0.5508(11) 0.3712(3) 0.0844(19) Uani d U 1 . . O
C11 0.3157(5) 0.5721(9) 0.2840(4) 0.0555(14) Uani d U 1 . . C
C12 0.4513(6) 0.5515(15) 0.2909(6) 0.080(2) Uani d U 1 . . C
H12A 0.4752 0.5265 0.3722 0.120 Uiso calc R 1 . . H
H12B 0.4901 0.6617 0.2646 0.120 Uiso calc R 1 . . H
H12D 0.4767 0.4529 0.2403 0.120 Uiso calc R 1 . . H
C13 0.2556(7) 0.6156(12) 0.1665(4) 0.0693(17) Uani d U 1 . . C
H13A 0.1682 0.6277 0.1777 0.104 Uiso calc R 1 . . H
H13D 0.2716 0.5195 0.1105 0.104 Uiso calc R 1 . . H
H13B 0.2884 0.7274 0.1360 0.104 Uiso calc R 1 . . H
O21 0.6759(2) 0.0126(6) 0.3981(2) 0.0435(7) Uani d . 1 . . O
H211 0.5911 0.0538 0.3898 0.065 Uiso d R 1 . . H
H212 0.6901 -0.0012 0.4831 0.065 Uiso d R 1 . . H

loop_
_atom_site_aniso_label
_atom_site_aniso_U_11
_atom_site_aniso_U_22
_atom_site_aniso_U_33
_atom_site_aniso_U_12
_atom_site_aniso_U_13
_atom_site_aniso_U_23
Br1 0.0308(2) 0.0937(4) 0.0320(2) 0.0098(2) 0.00591(13) 0.0071(3)
F1 0.0562(14) 0.0361(12) 0.0247(10) -0.0083(11) -0.0004(9) -0.0049(10)
O1 0.0382(12) 0.108(3) 0.0257(12) 0.012(3) -0.0023(10) 0.014(2)
N1 0.0293(13) 0.0447(17) 0.0108(11) 0.0023(13) 0.0031(9) 0.0026(12)
N2 0.0305(13) 0.0495(19) 0.0170(12) 0.0020(13) 0.0043(10) 0.0020(13)
C3 0.0273(14) 0.045(2) 0.0174(13) 0.0024(14) 0.0029(11) 0.0040(14)
C3A 0.0282(14) 0.0441(19) 0.0176(13) 0.0014(14) 0.0014(11) 0.0006(14)
C4 0.0325(15) 0.050(3) 0.0186(13) 0.0018(15) -0.0005(12) 0.0039(15)
N5 0.0377(15) 0.062(2) 0.0128(12) 0.0030(15) 0.0027(11) 0.0044(14)
C6 0.0344(15) 0.047(2) 0.0135(13) -0.0011(15) 0.0012(11) -0.0022(15)
N6 0.0367(15) 0.079(3) 0.0157(12) 0.0040(19) 0.0031(12) -0.0026(17)
N7 0.0318(13) 0.0447(17) 0.0123(11) 0.0027(13) 0.0016(10) -0.0016(12)
C7A 0.0314(15) 0.0327(18) 0.0134(13) -0.0029(13) 0.0012(11) -0.0005(13)
C1' 0.0287(14) 0.0372(17) 0.0138(13) -0.0003(14) 0.0010(11) -0.0012(13)
C2' 0.0365(17) 0.0364(18) 0.0149(14) -0.0024(14) 0.0003(12) 0.0004(13)
C3' 0.0356(17) 0.0357(18) 0.0108(13) -0.0040(15) 0.0003(12) -0.0008(13)
O3' 0.0608(18) 0.0511(18) 0.0119(11) -0.0122(15) -0.0011(11) 0.0068(12)
O4' 0.0441(12) 0.0396(16) 0.0149(9) -0.0068(12) 0.0093(8) 0.0001(11)
C4' 0.0322(13) 0.0370(17) 0.0103(11) -0.0057(17) 0.0024(9) 0.0009(15)
O5' 0.0600(19) 0.060(2) 0.0215(13) 0.0162(16) 0.0128(13) -0.0038(14)
C5' 0.044(2) 0.039(2) 0.0204(17) 0.0039(17) 0.0037(15) 0.0000(16)
O11 0.079(2) 0.144(6) 0.0299(15) -0.013(3) 0.0048(15) 0.008(3)
C11 0.064(3) 0.072(4) 0.0303(19) -0.016(3) 0.0042(18) -0.006(2)
C12 0.069(3) 0.109(6) 0.063(3) -0.006(4) 0.004(3) -0.008(4)
C13 0.093(4) 0.085(5) 0.030(2) -0.018(4) -0.002(2) 0.002(3)
O21 0.0404(12) 0.0613(18) 0.0288(11) 0.0037(18) 0.0035(9) 0.0029(18)

loop_
_atom_type_symbol
_atom_type_description
_atom_type_scat_dispersion_real
_atom_type_scat_dispersion_imag
_atom_type_scat_source
C C 0.0033 0.0016 'International Tables Vol C Tables 4.2.6.8 and 6.1.1.4'
H H 0.0000 0.0000 'International Tables Vol C Tables 4.2.6.8 and 6.1.1.4'
N N 0.0061 0.0033 'International Tables Vol C Tables 4.2.6.8 and 6.1.1.4'
O O 0.0106 0.0060 'International Tables Vol C Tables 4.2.6.8 and 6.1.1.4'
F F 0.0171 0.0103 'International Tables Vol C Tables 4.2.6.8 and 6.1.1.4'
Br Br -0.2901 2.4595 'International Tables Vol C Tables 4.2.6.8 and 6.1.1.4'

loop_
_geom_angle_atom_site_label_1
_geom_angle_atom_site_label_2
_geom_angle_atom_site_label_3
_geom_angle
_geom_angle_publ_flag
C7A N1 N2 111.5(3) no
C7A N1 C1' 127.4(3) no
N2 N1 C1' 120.5(3) no
C3 N2 N1 104.5(3) no
N2 C3 C3A 113.6(3) no
N2 C3 Br1 119.7(3) yes
C3A C3 Br1 126.7(2) no
C7A C3A C3 103.7(3) yes
C7A C3A C4 118.5(3) no
C3 C3A C4 137.6(3) no
O1 C4 N5 119.7(3) no
O1 C4 C3A 128.9(3) no
N5 C4 C3A 111.3(3) no
C6 N5 C4 125.8(3) no
C6 N5 H5A 120(3) no
C4 N5 H5A 111(3) no
N7 C6 N6 120.4(3) no
N7 C6 N5 123.2(3) no
N6 C6 N5 116.4(3) no
C6 N6 H6A 115(4) no
C6 N6 H6B 111(4) no
H6A N6 H6B 123(4) no
C6 N7 C7A 112.6(3) no
N7 C7A N1 125.0(3) no
N7 C7A C3A 128.4(3) no
N1 C7A C3A 106.7(3) no
O4' C1' N1 111.3(3) no
O4' C1' C2' 103.8(3) yes
N1 C1' C2' 113.8(3) no
O4' C1' H1'A 109.3 no
N1 C1' H1'A 109.3 no
C2' C1' H1'A 109.3 no
F1 C2' C3' 112.5(3) yes
F1 C2' C1' 112.9(3) yes
C3' C2' C1' 104.9(3) yes
F1 C2' H2'A 108.8 no
C3' C2' H2'A 108.8 no
C1' C2' H2'A 108.8 no
O3' C3' C2' 113.8(3) no
O3' C3' C4' 110.5(3) no
C2' C3' C4' 101.3(3) no
O3' C3' H3'A 110.3 no
C2' C3' H3'A 110.3 no
C4' C3' H3'A 110.3 no
C3' O3' H3'B 106(5) no
C1' O4' C4' 111.6(3) no
O4' C4' C5' 108.9(3) no
O4' C4' C3' 106.6(3) no
C5' C4' C3' 114.6(3) no
O4' C4' H4'A 108.8 no
C5' C4' H4'A 108.8 no
C3' C4' H4'A 108.8 no
C5' O5' H5'A 105(5) no
O5' C5' C4' 107.0(3) no
O5' C5' H5'B 110.3 no
C4' C5' H5'B 110.3 no
O5' C5' H5'C 110.3 no
C4' C5' H5'C 110.3 no
H5'B C5' H5'C 108.6 no
O11 C11 C12 121.2(5) no
O11 C11 C13 119.0(5) no
C12 C11 C13 119.8(5) no
C11 C12 H12A 109.5 no
C11 C12 H12B 109.5 no
H12A C12 H12B 109.5 no
C11 C12 H12D 109.5 no
H12A C12 H12D 109.5 no
H12B C12 H12D 109.5 no
C11 C13 H13A 109.5 no
C11 C13 H13D 109.5 no
H13A C13 H13D 109.5 no
C11 C13 H13B 109.5 no
H13A C13 H13B 109.5 no
H13D C13 H13B 109.5 no
H211 O21 H212 106.0 no

loop_
_geom_bond_atom_site_label_1
_geom_bond_atom_site_label_2
_geom_bond_site_symmetry_2
_geom_bond_distance
_geom_bond_publ_flag
Br1 C3 . 1.867(3) yes
F1 C2' . 1.391(5) yes
O1 C4 . 1.226(5) no
N1 C7A . 1.370(4) no
N1 N2 . 1.386(4) no
N1 C1' . 1.445(4) yes
N2 C3 . 1.311(4) no
C3 C3A . 1.413(5) no
C3A C7A . 1.405(5) no
C3A C4 . 1.421(5) no
C4 N5 . 1.403(5) no
N5 C6 . 1.377(5) no
N5 H5A . 0.86(2) no
C6 N7 . 1.330(4) no
C6 N6 . 1.337(5) no
N6 H6A . 0.86(4) no
N6 H6B . 0.84(4) no
N7 C7A . 1.346(4) no
C1' O4' . 1.415(5) yes
C1' C2' . 1.523(5) no
C1' H1'A . 0.9800 no
C2' C3' . 1.519(5) no
C2' H2'A . 0.9800 no
C3' O3' . 1.414(4) no
C3' C4' . 1.529(6) no
C3' H3'A . 0.9800 no
O3' H3'B . 0.81(6) no
O4' C4' . 1.448(3) yes
C4' C5' . 1.504(6) no
C4' H4'A . 0.9800 no
O5' C5' . 1.422(5) no
O5' H5'A . 0.81(6) no
C5' H5'B . 0.9700 no
C5' H5'C . 0.9700 no
O11 C11 . 1.205(6) no
C11 C12 . 1.481(9) no
C11 C13 . 1.496(8) no
C12 H12A . 0.9600 no
C12 H12B . 0.9600 no
C12 H12D . 0.9600 no
C13 H13A . 0.9600 no
C13 H13D . 0.9600 no
C13 H13B . 0.9600 no
O21 H211 . 0.9729 no
O21 H212 . 0.9648 no

loop_
_geom_hbond_atom_site_label_D
_geom_hbond_atom_site_label_H
_geom_hbond_atom_site_label_A
_geom_hbond_site_symmetry_A
_geom_hbond_distance_DH
_geom_hbond_distance_HA
_geom_hbond_distance_DA
_geom_hbond_angle_DHA
N5 H5A O5' 1_556 0.86(2) 2.23(2) 3.087(5) 170(6)
N6 H6A O5' 2 0.86(5) 2.25(5) 3.117(6) 178(6)
N6 H6B O3' 1_556 0.84(4) 2.11(2) 2.932(4) 167(6)
O3' H3'B O21 2_655 0.81(6) 1.94(6) 2.749(5) 172(7)
O5' H5'A O21 2_645 0.81(6) 1.98(3) 2.779(6) 167(7)
O21 H211 O1 1 0.97 1.87 2.760(4) 151
O21 H212 O11 2_646 0.96 1.78 2.702(5) 158

loop_
_geom_torsion_atom_site_label_1
_geom_torsion_atom_site_label_2
_geom_torsion_atom_site_label_3
_geom_torsion_atom_site_label_4
_geom_torsion
_geom_torsion_publ_flag
C7A N1 N2 C3 -0.5(5) yes
C1' N1 N2 C3 -172.4(4) ?
N1 N2 C3 C3A 0.3(5) ?
N1 N2 C3 Br1 179.7(3) yes
N2 C3 C3A C7A 0.0(5) ?
Br1 C3 C3A C7A -179.4(3) yes
N2 C3 C3A C4 175.5(5) ?
Br1 C3 C3A C4 -3.8(8) ?
C7A C3A C4 O1 176.8(5) ?
C3 C3A C4 O1 1.7(9) ?
C7A C3A C4 N5 -2.9(6) ?
C3 C3A C4 N5 -178.0(5) ?
O1 C4 N5 C6 -180.0(5) ?
C3A C4 N5 C6 -0.3(6) ?
C4 N5 C6 N7 3.4(7) ?
C4 N5 C6 N6 -177.8(4) ?
N6 C6 N7 C7A 178.5(4) ?
N5 C6 N7 C7A -2.8(6) ?
C6 N7 C7A N1 -180.0(4) ?
C6 N7 C7A C3A -0.7(6) ?
N2 N1 C7A N7 180.0(4) ?
C1' N1 C7A N7 -8.8(7) ?
N2 N1 C7A C3A 0.5(5) ?
C1' N1 C7A C3A 171.7(4) ?
C3 C3A C7A N7 -179.7(4) ?
C4 C3A C7A N7 3.7(7) ?
C3 C3A C7A N1 -0.3(4) ?
C4 C3A C7A N1 -176.9(4) ?
C7A N1 C1' O4' -108.0(4) yes
N2 N1 C1' O4' 62.4(4) yes
C7A N1 C1' C2' 135.1(4) ?
N2 N1 C1' C2' -54.4(5) ?
O4' C1' C2' F1 -155.0(3) yes
N1 C1' C2' F1 -33.9(4) yes
O4' C1' C2' C3' -32.2(3) yes
N1 C1' C2' C3' 88.9(4) yes
F1 C2' C3' O3' -85.2(4) yes
C1' C2' C3' O3' 151.7(3) ?
F1 C2' C3' C4' 156.1(3) ?
C1' C2' C3' C4' 33.1(3) ?
N1 C1' O4' C4' -104.7(3) yes
C2' C1' O4' C4' 18.1(3) yes
C1' O4' C4' C5' 127.1(3) yes
C1' O4' C4' C3' 2.9(4) yes
O3' C3' C4' O4' -143.4(3) no
C2' C3' C4' O4' -22.5(3) yes
O3' C3' C4' C5' 96.0(4) ?
C2' C3' C4' C5' -143.1(3) yes
O4' C4' C5' O5' 170.6(3) yes
C3' C4' C5' O5' -70.0(4) yes

loop_
_cod_related_entry_id
_cod_related_entry_database
_cod_related_entry_code
1 ChemSpider 21181561
